data_4310672
loop_
_publ_author_name
'Xiaofan Ren'
'Bert D. Alleyne'
'Peter I. Djurovich'
'Chihaya Adachi'
'Irina Tsyba'
'Robert Bau'
'Mark E. Thompson'

_publ_section_title
;
 Organometallic Complexes as Hole-Transporting Materials in Organic
 Light-Emitting Diodes
;
_journal_name_full 'Inorganic Chemistry'
_journal_page_first 1697
_journal_page_last 1707
_journal_paper_doi 10.1021/ic035183f
_journal_volume 43
_journal_year 2004
_chemical_formula_sum 'C21 H24 Ga N7'
_chemical_formula_weight 444.19
_chemical_name_common Gapma
_chemical_name_systematic
; 
 tris-[2-(((pyrrole-2-yl)methylidene)amino)ethyl]amine gallium(III) 
;
_space_group_IT_number 220
_symmetry_cell_setting cubic
_symmetry_space_group_name_Hall 'I -4bd 2c 3'
_symmetry_space_group_name_H-M 'I -4 3 d'
_atom_sites_solution_hydrogens geom
_atom_sites_solution_primary direct
_atom_sites_solution_secondary difmap
_audit_creation_method SHELXL-97
_cell_angle_alpha 90.00
_cell_angle_beta 90.00
_cell_angle_gamma 90.00
_cell_formula_units_Z 16
_cell_length_a 20.2377(4)
_cell_length_b 20.2377(4)
_cell_length_c 20.2377(4)
_cell_measurement_reflns_used 6319
_cell_measurement_temperature 296(2)
_cell_measurement_theta_max 27.21
_cell_measurement_theta_min 2.47
_cell_volume 8288.6(3)
_computing_cell_refinement 'Bruker SMART'
_computing_data_collection 'Bruker SMART'
_computing_data_reduction 'Bruker SAINT'
_computing_molecular_graphics 'Bruker SHELXTL'
_computing_publication_material 'Bruker SHELXTL'
_computing_structure_refinement 'SHELXL-97 (Sheldrick, 1997)'
_computing_structure_solution 'SHELXS-97 (Sheldrick, 1990)'
_diffrn_ambient_temperature 296(2)
_diffrn_measured_fraction_theta_full 1.000
_diffrn_measured_fraction_theta_max 1.000
_diffrn_measurement_device_type 'CCD area detector'
_diffrn_measurement_method 'phi and omega scans'
_diffrn_radiation_monochromator graphite
_diffrn_radiation_source 'fine-focus sealed tube'
_diffrn_radiation_type MoK\a
_diffrn_radiation_wavelength 0.71073
_diffrn_reflns_av_R_equivalents 0.0392
_diffrn_reflns_av_sigmaI/netI 0.0200
_diffrn_reflns_limit_h_max 26
_diffrn_reflns_limit_h_min -26
_diffrn_reflns_limit_k_max 23
_diffrn_reflns_limit_k_min -26
_diffrn_reflns_limit_l_max 22
_diffrn_reflns_limit_l_min -26
_diffrn_reflns_number 23864
_diffrn_reflns_theta_full 27.47
_diffrn_reflns_theta_max 27.47
_diffrn_reflns_theta_min 2.47
_exptl_absorpt_coefficient_mu 1.350
_exptl_absorpt_correction_type none
_exptl_crystal_colour colorless
_exptl_crystal_density_diffrn 1.424
_exptl_crystal_density_meas 0
_exptl_crystal_density_method 'not measured'
_exptl_crystal_description prizm
_exptl_crystal_F_000 3680
_exptl_crystal_size_max 0.34
_exptl_crystal_size_mid 0.33
_exptl_crystal_size_min 0.316
_refine_diff_density_max 0.353
_refine_diff_density_min -0.164
_refine_diff_density_rms 0.042
_refine_ls_abs_structure_details 'Flack H D (1983), Acta Cryst. A39, 876-881'
_refine_ls_abs_structure_Flack -0.015(13)
_refine_ls_extinction_coef 0.00000(4)
_refine_ls_extinction_expression Fc^*^=kFc[1+0.001xFc^2^\l^3^/sin(2\q)]^-1/4^
_refine_ls_extinction_method SHELXL
_refine_ls_goodness_of_fit_ref 0.964
_refine_ls_hydrogen_treatment mixed
_refine_ls_matrix_type full
_refine_ls_number_parameters 89
_refine_ls_number_reflns 1586
_refine_ls_number_restraints 0
_refine_ls_restrained_S_all 0.964
_refine_ls_R_factor_all 0.0288
_refine_ls_R_factor_gt 0.0250
_refine_ls_shift/su_max 3.368
_refine_ls_shift/su_mean 0.038
_refine_ls_structure_factor_coef Fsqd
_refine_ls_weighting_details 'calc w=1/[\s^2^(Fo^2^)+(0.0384P)^2^+0.0000P] where P=(Fo^2^+2Fc^2^)/3'
_refine_ls_weighting_scheme calc
_refine_ls_wR_factor_gt 0.0577
_refine_ls_wR_factor_ref 0.0585
_reflns_number_gt 1415
_reflns_number_total 1586
_reflns_threshold_expression >2sigma(I)
_cod_data_source_file ic035183fsi20031013_083006.cif
_cod_data_source_block ganm
_cod_depositor_comments
;
The following automatic conversions were performed:
'_symmetry_cell_setting' value 'Cubic' changed to 'cubic' according to
'/home/saulius/struct/CIF-dictionaries/cif_core.dic' dictionary named
'cif_core.dic' version 2.4.1 from 2010-06-29.

Automatic conversion script
Id: cif_fix_enum 1527 2010-12-29 10:47:43Z saulius 
;
_cod_database_code 4310672

loop_
_symmetry_equiv_pos_as_xyz
'x, y, z'
'-x+1/2, -y, z+1/2'
'-x, y+1/2, -z+1/2'
'x+1/2, -y+1/2, -z'
'z, x, y'
'z+1/2, -x+1/2, -y'
'-z+1/2, -x, y+1/2'
'-z, x+1/2, -y+1/2'
'y, z, x'
'-y, z+1/2, -x+1/2'
'y+1/2, -z+1/2, -x'
'-y+1/2, -z, x+1/2'
'y+1/4, x+1/4, z+1/4'
'-y+1/4, -x+3/4, z+3/4'
'y+3/4, -x+1/4, -z+3/4'
'-y+3/4, x+3/4, -z+1/4'
'x+1/4, z+1/4, y+1/4'
'-x+3/4, z+3/4, -y+1/4'
'-x+1/4, -z+3/4, y+3/4'
'x+3/4, -z+1/4, -y+3/4'
'z+1/4, y+1/4, x+1/4'
'z+3/4, -y+1/4, -x+3/4'
'-z+3/4, y+3/4, -x+1/4'
'-z+1/4, -y+3/4, x+3/4'
'x+1/2, y+1/2, z+1/2'
'-x+1, -y+1/2, z+1'
'-x+1/2, y+1, -z+1'
'x+1, -y+1, -z+1/2'
'z+1/2, x+1/2, y+1/2'
'z+1, -x+1, -y+1/2'
'-z+1, -x+1/2, y+1'
'-z+1/2, x+1, -y+1'
'y+1/2, z+1/2, x+1/2'
'-y+1/2, z+1, -x+1'
'y+1, -z+1, -x+1/2'
'-y+1, -z+1/2, x+1'
'y+3/4, x+3/4, z+3/4'
'-y+3/4, -x+5/4, z+5/4'
'y+5/4, -x+3/4, -z+5/4'
'-y+5/4, x+5/4, -z+3/4'
'x+3/4, z+3/4, y+3/4'
'-x+5/4, z+5/4, -y+3/4'
'-x+3/4, -z+5/4, y+5/4'
'x+5/4, -z+3/4, -y+5/4'
'z+3/4, y+3/4, x+3/4'
'z+5/4, -y+3/4, -x+5/4'
'-z+5/4, y+5/4, -x+3/4'
'-z+3/4, -y+5/4, x+5/4'

loop_
_atom_site_label
_atom_site_type_symbol
_atom_site_fract_x
_atom_site_fract_y
_atom_site_fract_z
_atom_site_U_iso_or_equiv
_atom_site_adp_type
_atom_site_occupancy
_atom_site_symmetry_multiplicity
_atom_site_calc_flag
_atom_site_refinement_flags
_atom_site_disorder_assembly
_atom_site_disorder_group
Ga1 Ga 0.419403(9) 0.580597(9) 0.080597(9) 0.03306(11) Uani 1 3 d S . .
N1 N 0.51853(7) 0.58373(7) 0.08910(7) 0.0369(3) Uani 1 1 d . . .
N2 N 0.43025(8) 0.58411(7) 0.18447(7) 0.0363(3) Uani 1 1 d . . .
N3 N 0.32329(8) 0.67671(8) 0.17671(8) 0.0414(7) Uani 1 3 d S . .
C1 C 0.57229(10) 0.58702(10) 0.04996(11) 0.0451(5) Uani 1 1 d . . .
H1 H 0.5714 0.5883 0.0040 0.054 Uiso 1 1 calc R . .
C2 C 0.62953(10) 0.58829(10) 0.08836(11) 0.0530(5) Uani 1 1 d . . .
H2 H 0.6728 0.5902 0.0729 0.064 Uiso 1 1 calc R . .
C3 C 0.60957(10) 0.58621(10) 0.15405(11) 0.0496(5) Uani 1 1 d . . .
H3 H 0.6367 0.5867 0.1912 0.060 Uiso 1 1 calc R . .
C4 C 0.54121(9) 0.58328(10) 0.15310(9) 0.0401(4) Uani 1 1 d . . .
C5 C 0.49121(10) 0.58252(10) 0.20268(8) 0.0401(4) Uani 1 1 d . . .
H5 H 0.5024 0.5809 0.2472 0.048 Uiso 1 1 calc R . .
C6 C 0.37757(10) 0.58420(11) 0.23407(9) 0.0422(4) Uani 1 1 d . . .
H6A H 0.3956 0.5714 0.2766 0.051 Uiso 1 1 calc R . .
H6B H 0.3440 0.5523 0.2219 0.051 Uiso 1 1 calc R . .
C7 C 0.34676(10) 0.65228(10) 0.23938(9) 0.0436(5) Uani 1 1 d . . .
H7A H 0.3101 0.6505 0.2702 0.052 Uiso 1 1 calc R . .
H7B H 0.3792 0.6828 0.2569 0.052 Uiso 1 1 calc R . .

loop_
_atom_site_aniso_label
_atom_site_aniso_U_11
_atom_site_aniso_U_22
_atom_site_aniso_U_33
_atom_site_aniso_U_23
_atom_site_aniso_U_13
_atom_site_aniso_U_12
Ga1 0.03306(11) 0.03306(11) 0.03306(11) -0.00207(8) 0.00207(8) 0.00207(8)
N1 0.0354(8) 0.0356(8) 0.0397(8) -0.0066(8) 0.0006(7) 0.0034(7)
N2 0.0405(8) 0.0356(8) 0.0327(8) -0.0009(7) 0.0023(6) 0.0043(8)
N3 0.0414(7) 0.0414(7) 0.0414(7) -0.0028(7) 0.0028(7) 0.0028(7)
C1 0.0441(11) 0.0422(11) 0.0490(11) -0.0102(9) 0.0104(9) 0.0007(10)
C2 0.0370(10) 0.0503(13) 0.0717(15) -0.0097(13) 0.0062(11) 0.0052(9)
C3 0.0406(10) 0.0462(11) 0.0621(14) -0.0018(10) -0.0081(10) 0.0048(9)
C4 0.0402(10) 0.0353(10) 0.0448(11) -0.0026(8) -0.0048(8) 0.0058(8)
C5 0.0490(11) 0.0362(10) 0.0352(9) -0.0009(9) -0.0058(8) 0.0049(9)
C6 0.0453(11) 0.0485(11) 0.0327(10) 0.0013(9) 0.0052(8) 0.0020(10)
C7 0.0480(11) 0.0472(11) 0.0357(10) -0.0078(8) 0.0092(8) 0.0017(9)

loop_
_atom_type_symbol
_atom_type_description
_atom_type_scat_dispersion_real
_atom_type_scat_dispersion_imag
_atom_type_scat_source
C C 0.0033 0.0016 'International Tables Vol C Tables 4.2.6.8 and 6.1.1.4'
H H 0.0000 0.0000 'International Tables Vol C Tables 4.2.6.8 and 6.1.1.4'
N N 0.0061 0.0033 'International Tables Vol C Tables 4.2.6.8 and 6.1.1.4'
Ga Ga 0.2307 1.6083 'International Tables Vol C Tables 4.2.6.8 and 6.1.1.4'

loop_
_geom_angle_atom_site_label_1
_geom_angle_atom_site_label_2
_geom_angle_atom_site_label_3
_geom_angle
_geom_angle_site_symmetry_1
_geom_angle_site_symmetry_3
_geom_angle_publ_flag
N1 Ga1 N1 96.53(5) . 7_564 ?
N1 Ga1 N1 96.53(5) . 10_655 ?
N1 Ga1 N1 96.53(5) 7_564 10_655 ?
N1 Ga1 N2 90.63(5) . 10_655 ?
N1 Ga1 N2 172.01(5) 7_564 10_655 ?
N1 Ga1 N2 79.09(5) 10_655 10_655 ?
N1 Ga1 N2 79.09(5) . . ?
N1 Ga1 N2 90.63(5) 7_564 . ?
N1 Ga1 N2 172.01(5) 10_655 . ?
N2 Ga1 N2 94.20(5) 10_655 . ?
N1 Ga1 N2 172.01(5) . 7_564 ?
N1 Ga1 N2 79.09(5) 7_564 7_564 ?
N1 Ga1 N2 90.63(5) 10_655 7_564 ?
N2 Ga1 N2 94.20(5) 10_655 7_564 ?
N2 Ga1 N2 94.20(5) . 7_564 ?
C1 N1 C4 106.55(15) . . ?
C1 N1 Ga1 139.06(13) . . ?
C4 N1 Ga1 114.39(12) . . ?
C5 N2 C6 120.08(15) . . ?
C5 N2 Ga1 112.52(12) . . ?
C6 N2 Ga1 127.30(12) . . ?
C7 N3 C7 118.59(5) 10_655 . ?
C7 N3 C7 118.59(5) 10_655 7_564 ?
C7 N3 C7 118.59(5) . 7_564 ?
N1 C1 C2 110.11(18) . . ?
C3 C2 C1 106.91(17) . . ?
C4 C3 C2 106.16(18) . . ?
N1 C4 C3 110.27(17) . . ?
N1 C4 C5 115.25(16) . . ?
C3 C4 C5 134.42(18) . . ?
N2 C5 C4 118.58(16) . . ?
N2 C6 C7 110.44(16) . . ?
N3 C7 C6 112.63(18) . . ?

loop_
_geom_bond_atom_site_label_1
_geom_bond_atom_site_label_2
_geom_bond_distance
_geom_bond_site_symmetry_2
_geom_bond_publ_flag
Ga1 N1 2.0144(13) . ?
Ga1 N1 2.0144(13) 7_564 ?
Ga1 N1 2.0144(13) 10_655 ?
Ga1 N2 2.1148(14) 10_655 ?
Ga1 N2 2.1148(14) . ?
Ga1 N2 2.1148(14) 7_564 ?
N1 C1 1.347(2) . ?
N1 C4 1.374(2) . ?
N2 C5 1.288(2) . ?
N2 C6 1.464(2) . ?
N3 C7 1.442(2) 10_655 ?
N3 C7 1.442(2) . ?
N3 C7 1.442(2) 7_564 ?
C1 C2 1.395(3) . ?
C2 C3 1.390(3) . ?
C3 C4 1.385(3) . ?
C4 C5 1.425(2) . ?
C6 C7 1.516(3) . ?
